data_1568202
loop_
_publ_author_name
'Alexander, Carlson'
'Thom, James A.'
'Kenwright, Alan M.'
'Christensen, Kirsten E.'
'S&#xf8;rensen, Thomas Just'
'Faulkner, Stephen'

_publ_section_title
;
 Chelating chloride using binuclear lanthanide complexes in water.
;
_journal_issue 5
_journal_name_full 'Chemical science'
_journal_page_first 1194
_journal_page_last 1204
_journal_paper_doi 10.1039/d2sc05417e
_journal_volume 14
_journal_year 2023
_chemical_formula_moiety 'C29 H52 N4 O6'
_chemical_formula_sum 'C29 H52 N4 O6'
_chemical_formula_weight 552.75
_chemical_melting_point ?
_space_group_IT_number 15
_space_group_name_Hall '-I 2ya'
_space_group_name_H-M_alt 'I 1 2/a 1'
_symmetry_cell_setting monoclinic
_symmetry_space_group_name_Hall '-I 2ya'
_symmetry_space_group_name_H-M 'I 1 2/a 1'
_atom_sites_solution_hydrogens difmap
_atom_sites_solution_primary other
_audit_creation_date 2022-06-29
_audit_creation_method 'CRYSTALS_ver_*****_build_8199 '
_audit_update_record
;
2022-08-17 deposited with the CCDC.	2022-12-27 downloaded from the CCDC.
;
_cell_angle_alpha 90
_cell_angle_beta 94.085(4)
_cell_angle_gamma 90
_cell_formula_units_Z 8
_cell_length_a 25.8831(10)
_cell_length_b 5.6524(4)
_cell_length_c 43.780(2)
_cell_measurement_reflns_used 4744
_cell_measurement_temperature 150
_cell_measurement_theta_max 75.74
_cell_measurement_theta_min 3.82
_cell_volume 6388.8(6)
_computing_cell_refinement
; 
 CrysAlisPro (Rigaku Oxford Diffraction, 2017) 
;
_computing_data_collection 'SuperNova, (Oxford Diffraction, 2010)'
_computing_data_reduction
; 
 CrysAlisPro (Rigaku Oxford Diffraction, 2017) 
;
_computing_molecular_graphics 'CAMERON (Watkin et al., 1996)'
_computing_publication_material 'CRYSTALS (Betteridge et al., 2003)'
_computing_structure_refinement 'CRYSTALS (Betteridge et al., 2003)'
_computing_structure_solution 'Superflip (Palatinus & Chapuis, 2007)'
_diffrn_ambient_temperature 150
_diffrn_measured_fraction_theta_full 0.996
_diffrn_measured_fraction_theta_max 0.972
_diffrn_measurement_device Area
_diffrn_measurement_device_type 'Oxford Diffraction SuperNova'
_diffrn_measurement_method \w
_diffrn_radiation_monochromator 'focussing mirrors'
_diffrn_radiation_type 'Cu K\a'
_diffrn_radiation_wavelength 1.54184
_diffrn_reflns_av_R_equivalents 0.079
_diffrn_reflns_av_sigmaI/netI 0.1380
_diffrn_reflns_av_unetI/netI 0.136
_diffrn_reflns_limit_h_max 29
_diffrn_reflns_limit_h_min -32
_diffrn_reflns_limit_k_max 6
_diffrn_reflns_limit_k_min -6
_diffrn_reflns_limit_l_max 55
_diffrn_reflns_limit_l_min -54
_diffrn_reflns_number 36069
_diffrn_reflns_theta_full 73.702
_diffrn_reflns_theta_max 77.581
_diffrn_reflns_theta_min 3.424
_diffrn_standards_number 0
_exptl_absorpt_coefficient_mu 0.646
_exptl_absorpt_correction_T_max 0.99
_exptl_absorpt_correction_T_min 0.96
_exptl_absorpt_correction_type multi-scan
_exptl_absorpt_process_details
; 
 CrysAlisPro (Rigaku Oxford Diffraction, 2017) 
;
_exptl_crystal_colour clear_pale_colourless
_exptl_crystal_density_diffrn 1.149
_exptl_crystal_density_meas ?
_exptl_crystal_density_method 'not measured'
_exptl_crystal_description lath
_exptl_crystal_F_000 2416
_exptl_crystal_size_max 0.15
_exptl_crystal_size_mid 0.05
_exptl_crystal_size_min 0.02
_refine_diff_density_max 0.48
_refine_diff_density_min -0.58
_refine_ls_extinction_method None
_refine_ls_goodness_of_fit_ref 0.9888
_refine_ls_hydrogen_treatment constr
_refine_ls_matrix_type full
_refine_ls_number_parameters 374
_refine_ls_number_reflns 6615
_refine_ls_number_restraints 396
_refine_ls_R_factor_all 0.0867
_refine_ls_R_factor_gt 0.0553
_refine_ls_shift/su_max 0.0053419
_refine_ls_shift/su_mean 0.0003739
_refine_ls_structure_factor_coef Fsqd
_refine_ls_weighting_details
;
 Method= Modified Sheldrick 
 w=1/[\s^2^(F^2^) + ( 0.05P)^2^ + 8.82P] 
 ,where P=(max(Fo^2^,0) + 2Fc^2^)/3 
;
_refine_ls_weighting_scheme calc
_refine_ls_wR_factor_all 0.1556
_refine_ls_wR_factor_gt 0.1266
_refine_ls_wR_factor_ref 0.1556
_reflns_limit_h_max 32
_reflns_limit_h_min -32
_reflns_limit_k_max 6
_reflns_limit_k_min 0
_reflns_limit_l_max 54
_reflns_limit_l_min 0
_reflns_number_gt 4480
_reflns_number_total 6615
_reflns_threshold_expression I>2.0\s(I)
_oxford_diffrn_Wilson_B_factor 3.49
_oxford_diffrn_Wilson_scale 0.42
_oxford_refine_ls_scale 1.497(8)
_oxford_structure_analysis_title 7654
_cod_data_source_file d2sc05417e2.cif
_cod_data_source_block pDO3A-tBuO3
_cod_depositor_comments
;
The following automatic conversions were performed:

data item '_chemical_melting_point' value 'not measured' was changed
to '?' -- the value is undefined or not given.

data item '_exptl_crystal_density_meas' value 'not measured' was
changed to '?' -- the value is perceived as not measured.

Automatic conversion script
Id: cif_fix_values 7556 2019-12-06 15:28:31Z antanas 

 Adding full bibliography for 1568201--1568207.cif.
;
_cod_original_sg_symbol_H-M 'I 2/a '
_cod_database_code 1568202
_oxford_refine_reflns_threshold_expression I>-10.0\s(I)
_refine_ls_r_factor_ref 0.0867
_reflns_number_all 6615

loop_
_symmetry_equiv_pos_as_xyz
x,y,z
-x,-y,-z
x+1/2,y+1/2,z+1/2
-x+1/2,-y+1/2,-z+1/2
x+1/2,-y,z
-x+1/2,y,-z
x+1,-y+1/2,z+1/2
-x+1,y+1/2,-z+1/2

loop_
_atom_site_label
_atom_site_type_symbol
_atom_site_fract_x
_atom_site_fract_y
_atom_site_fract_z
_atom_site_U_iso_or_equiv
_atom_site_occupancy
_atom_site_adp_type
_atom_site_refinement_flags_posn
_atom_site_refinement_flags_adp
_atom_site_refinement_flags_occupancy
_atom_site_disorder_assembly
_atom_site_disorder_group
_atom_site_attached_hydrogens
N1 N 0.51017(6) 0.6122(3) 0.31907(4) 0.0298 1.0000 Uani . . . . . .
C2 C 0.46931(8) 0.5004(5) 0.29927(6) 0.0368 1.0000 Uani . . . . . .
C3 C 0.42095(8) 0.6549(5) 0.29556(5) 0.0381 1.0000 Uani . . . . . .
N4 N 0.39891(6) 0.6968(4) 0.32503(4) 0.0337 1.0000 Uani . . . . . .
C5 C 0.41460(8) 0.9276(5) 0.33856(5) 0.0355 1.0000 Uani . . . . . .
C6 C 0.40713(9) 0.9534(5) 0.37266(6) 0.0410 1.0000 Uani . . . . . .
N7 N 0.45348(7) 0.8920(4) 0.39240(5) 0.0374 1.0000 Uani . . . . . .
C8 C 0.47032(8) 0.6474(5) 0.38946(6) 0.0392 1.0000 Uani . . . . . .
C9 C 0.52756(9) 0.6065(6) 0.39989(6) 0.0446 1.0000 Uani . . . . . .
N10 N 0.56321(7) 0.7134(4) 0.37937(4) 0.0352 1.0000 Uani . . . . . .
C11 C 0.58405(8) 0.5480(5) 0.35787(6) 0.0370 1.0000 Uani . . . . . .
C12 C 0.54387(8) 0.4387(4) 0.33506(6) 0.0365 1.0000 Uani . . . . . .
C13 C 0.53782(8) 0.7939(4) 0.30339(5) 0.0323 1.0000 Uani . . . . . .
C14 C 0.57291(8) 0.7062(5) 0.28075(5) 0.0354 1.0000 Uani . . . . . .
C15 C 0.60116(9) 0.6283(5) 0.26301(6) 0.0426 1.0000 Uani . . . . . .
C16 C 0.34363(8) 0.6541(5) 0.32458(6) 0.0383 1.0000 Uani . . . . . .
C17 C 0.30878(8) 0.8351(5) 0.30784(5) 0.0343 1.0000 Uani . . . . . .
O18 O 0.32159(6) 0.9694(4) 0.28836(4) 0.0491 1.0000 Uani . . . . . .
O19 O 0.26132(5) 0.8202(3) 0.31769(4) 0.0388 1.0000 Uani . . . . . .
C20 C 0.21783(8) 0.9691(4) 0.30504(6) 0.0356 1.0000 Uani . . . . . .
C21 C 0.22912(11) 1.2261(5) 0.31072(8) 0.0533 1.0000 Uani . . . . . .
C22 C 0.17429(10) 0.8886(6) 0.32411(9) 0.0638 1.0000 Uani . . . . . .
C23 C 0.20572(10) 0.9112(6) 0.27200(7) 0.0578 1.0000 Uani . . . . . .
C24 C 0.44981(9) 0.9711(5) 0.42341(6) 0.0439 1.0000 Uani . . . . . .
C25 C 0.41340(9) 0.8330(5) 0.44286(6) 0.0403 1.0000 Uani . . . . . .
O26 O 0.37691(7) 0.7152(4) 0.43319(4) 0.0533 1.0000 Uani . . . . . .
O27 O 0.42830(6) 0.8627(3) 0.47245(4) 0.0400 1.0000 Uani . . . . . .
C28 C 0.40191(10) 0.7442(5) 0.49688(6) 0.0399 1.0000 Uani . . . . . .
C29 C 0.40464(12) 0.4784(5) 0.49330(7) 0.0547 1.0000 Uani . . . . . .
C30 C 0.43370(12) 0.8248(6) 0.52555(6) 0.0533 1.0000 Uani . . . . . .
C31 C 0.34647(10) 0.8327(6) 0.49708(7) 0.0508 1.0000 Uani . . . . . .
C32 C 0.60472(8) 0.8533(5) 0.39465(5) 0.0405 1.0000 Uani D . . . . .
C33 C 0.64685(8) 0.7062(7) 0.41190(10) 0.0446 0.804(16) Uani D . P 1 1 .
C133 C 0.6438(3) 0.726(3) 0.4162(3) 0.0446 0.196(16) Uani D . P 1 2 .
O134 O 0.6317(5) 0.605(5) 0.4370(5) 0.0781 0.196(16) Uani D . P 1 2 .
O34 O 0.63753(12) 0.5494(12) 0.42940(14) 0.0781 0.804(16) Uani D . P 1 1 .
O135 O 0.6919(3) 0.774(2) 0.4107(4) 0.0377 0.196(16) Uani D . P 1 2 .
O35 O 0.69373(8) 0.7614(6) 0.40461(10) 0.0377 0.804(16) Uani D . P 1 1 .
C136 C 0.7365(4) 0.623(3) 0.4211(3) 0.0455 0.196(16) Uani D . P 1 2 .
C36 C 0.74171(9) 0.6523(6) 0.41926(8) 0.0455 0.804(16) Uani D . P 1 1 .
C137 C 0.7192(8) 0.369(3) 0.4175(7) 0.0749 0.196(16) Uani D . P 1 2 .
C37 C 0.7395(3) 0.3891(7) 0.41231(15) 0.0749 0.804(16) Uani D . P 1 1 .
C38 C 0.78624(12) 0.7662(12) 0.40575(12) 0.0586 0.804(16) Uani D . P 1 1 .
C138 C 0.7797(6) 0.678(4) 0.4011(6) 0.0586 0.196(16) Uani D . P 1 2 .
C139 C 0.7511(9) 0.683(5) 0.4542(4) 0.0688 0.196(16) Uani D . P 1 2 .
C39 C 0.74228(19) 0.6993(12) 0.45362(10) 0.0688 0.804(16) Uani D . P 1 1 .
H21 H 0.4593 0.3521 0.3091 0.0438 1.0000 Uiso R . . . . .
H22 H 0.4818 0.4663 0.2793 0.0439 1.0000 Uiso R . . . . .
H31 H 0.4290 0.8052 0.2860 0.0456 1.0000 Uiso R . . . . .
H32 H 0.3955 0.5713 0.2824 0.0460 1.0000 Uiso R . . . . .
H51 H 0.4513 0.9490 0.3355 0.0423 1.0000 Uiso R . . . . .
H52 H 0.3945 1.0551 0.3276 0.0433 1.0000 Uiso R . . . . .
H61 H 0.3988 1.1230 0.3770 0.0494 1.0000 Uiso R . . . . .
H62 H 0.3776 0.8540 0.3783 0.0491 1.0000 Uiso R . . . . .
H81 H 0.4480 0.5469 0.4021 0.0468 1.0000 Uiso R . . . . .
H82 H 0.4645 0.5986 0.3674 0.0476 1.0000 Uiso R . . . . .
H91 H 0.5322 0.6775 0.4204 0.0528 1.0000 Uiso R . . . . .
H92 H 0.5341 0.4353 0.4012 0.0525 1.0000 Uiso R . . . . .
H111 H 0.6024 0.4184 0.3692 0.0445 1.0000 Uiso R . . . . .
H112 H 0.6100 0.6351 0.3463 0.0436 1.0000 Uiso R . . . . .
H121 H 0.5215 0.3319 0.3464 0.0442 1.0000 Uiso R . . . . .
H122 H 0.5623 0.3471 0.3200 0.0438 1.0000 Uiso R . . . . .
H131 H 0.5582 0.8836 0.3189 0.0395 1.0000 Uiso R . . . . .
H132 H 0.5128 0.8994 0.2930 0.0392 1.0000 Uiso R . . . . .
H161 H 0.3339 0.6474 0.3459 0.0459 1.0000 Uiso R . . . . .
H162 H 0.3360 0.5025 0.3151 0.0458 1.0000 Uiso R . . . . .
H211 H 0.1976 1.3157 0.3059 0.0795 1.0000 Uiso R . . . . .
H212 H 0.2396 1.2464 0.3322 0.0795 1.0000 Uiso R . . . . .
H213 H 0.2569 1.2793 0.2980 0.0804 1.0000 Uiso R . . . . .
H221 H 0.1431 0.9776 0.3165 0.0957 1.0000 Uiso R . . . . .
H222 H 0.1830 0.9202 0.3460 0.0969 1.0000 Uiso R . . . . .
H223 H 0.1684 0.7209 0.3200 0.0959 1.0000 Uiso R . . . . .
H233 H 0.1720 0.9784 0.2655 0.0866 1.0000 Uiso R . . . . .
H232 H 0.2321 0.9919 0.2602 0.0858 1.0000 Uiso R . . . . .
H231 H 0.2058 0.7389 0.2689 0.0879 1.0000 Uiso R . . . . .
H241 H 0.4850 0.9716 0.4339 0.0531 1.0000 Uiso R . . . . .
H242 H 0.4357 1.1335 0.4225 0.0523 1.0000 Uiso R . . . . .
H291 H 0.3906 0.4037 0.5106 0.0817 1.0000 Uiso R . . . . .
H292 H 0.4398 0.4324 0.4923 0.0816 1.0000 Uiso R . . . . .
H293 H 0.3849 0.4327 0.4747 0.0814 1.0000 Uiso R . . . . .
H303 H 0.4193 0.7537 0.5434 0.0798 1.0000 Uiso R . . . . .
H302 H 0.4693 0.7761 0.5243 0.0797 1.0000 Uiso R . . . . .
H301 H 0.4319 0.9958 0.5272 0.0791 1.0000 Uiso R . . . . .
H311 H 0.3316 0.7734 0.5149 0.0755 1.0000 Uiso R . . . . .
H312 H 0.3451 1.0032 0.4976 0.0756 1.0000 Uiso R . . . . .
H313 H 0.3257 0.7790 0.4793 0.0757 1.0000 Uiso R . . . . .
H321 H 0.5894 0.9585 0.4093 0.0487 0.804(16) Uiso R . P 1 1 .
H322 H 0.6205 0.9516 0.3794 0.0487 0.804(16) Uiso R . P 1 1 .
H323 H 0.5885 0.9739 0.4066 0.0489 0.196(16) Uiso R . P 1 2 .
H324 H 0.6235 0.9294 0.3789 0.0490 0.196(16) Uiso R . P 1 2 .
H1371 H 0.7460 0.2679 0.4264 0.1120 0.196(16) Uiso R . P 1 2 .
H1372 H 0.6880 0.3442 0.4278 0.1120 0.196(16) Uiso R . P 1 2 .
H1373 H 0.7130 0.3313 0.3961 0.1120 0.196(16) Uiso R . P 1 2 .
H371 H 0.7715 0.3199 0.4198 0.1116 0.804(16) Uiso R . P 1 1 .
H372 H 0.7116 0.3107 0.4215 0.1122 0.804(16) Uiso R . P 1 1 .
H373 H 0.7364 0.3681 0.3904 0.1114 0.804(16) Uiso R . P 1 1 .
H383 H 0.8189 0.6911 0.4128 0.0877 0.804(16) Uiso R . P 1 1 .
H382 H 0.7874 0.9307 0.4120 0.0872 0.804(16) Uiso R . P 1 1 .
H381 H 0.7806 0.7603 0.3838 0.0884 0.804(16) Uiso R . P 1 1 .
H1381 H 0.8122 0.5895 0.4102 0.0880 0.196(16) Uiso R . P 1 2 .
H1382 H 0.7851 0.8593 0.4018 0.0878 0.196(16) Uiso R . P 1 2 .
H1383 H 0.7681 0.6185 0.3795 0.0880 0.196(16) Uiso R . P 1 2 .
H1391 H 0.7814 0.5919 0.4610 0.1030 0.196(16) Uiso R . P 1 2 .
H1392 H 0.7591 0.8508 0.4558 0.1030 0.196(16) Uiso R . P 1 2 .
H1393 H 0.7223 0.6447 0.4664 0.1029 0.196(16) Uiso R . P 1 2 .
H391 H 0.7758 0.6499 0.4628 0.1027 0.804(16) Uiso R . P 1 1 .
H392 H 0.7380 0.8666 0.4571 0.1033 0.804(16) Uiso R . P 1 1 .
H393 H 0.7151 0.6133 0.4626 0.1025 0.804(16) Uiso R . P 1 1 .
H151 H 0.6229 0.5669 0.2487 0.0515 1.0000 Uiso R . . . . .

loop_
_atom_site_aniso_label
_atom_site_aniso_U_11
_atom_site_aniso_U_22
_atom_site_aniso_U_33
_atom_site_aniso_U_23
_atom_site_aniso_U_13
_atom_site_aniso_U_12
N1 0.0201(7) 0.0314(10) 0.0377(9) -0.0009(8) 0.0013(7) -0.0001(7)
C2 0.0244(9) 0.0409(13) 0.0453(13) -0.0088(10) 0.0039(9) -0.0049(9)
C3 0.0219(9) 0.0557(16) 0.0365(12) -0.0062(11) -0.0003(8) -0.0026(10)
N4 0.0175(7) 0.0446(11) 0.0390(10) 0.0006(8) 0.0023(7) -0.0022(7)
C5 0.0224(9) 0.0434(13) 0.0406(12) 0.0005(10) 0.0016(8) 0.0007(9)
C6 0.0287(10) 0.0518(15) 0.0426(13) -0.0020(11) 0.0037(9) 0.0044(10)
N7 0.0277(9) 0.0494(12) 0.0351(10) -0.0034(9) 0.0022(7) -0.0038(8)
C8 0.0282(10) 0.0493(15) 0.0402(12) 0.0065(11) 0.0036(9) 0.0001(10)
C9 0.0304(11) 0.0658(18) 0.0375(12) 0.0146(12) 0.0023(9) 0.0031(11)
N10 0.0233(8) 0.0483(12) 0.0338(9) 0.0047(9) 0.0011(7) 0.0025(8)
C11 0.0256(9) 0.0428(14) 0.0424(12) 0.0050(10) 0.0017(8) 0.0075(9)
C12 0.0292(10) 0.0318(12) 0.0487(13) 0.0015(10) 0.0041(9) 0.0041(9)
C13 0.0229(9) 0.0338(12) 0.0403(12) 0.0000(9) 0.0036(8) 0.0009(8)
C14 0.0239(9) 0.0421(13) 0.0403(12) 0.0012(10) 0.0021(8) -0.0030(9)
C15 0.0297(10) 0.0541(16) 0.0444(13) -0.0068(12) 0.0057(10) -0.0019(10)
C16 0.0193(9) 0.0465(14) 0.0490(13) 0.0050(11) 0.0025(8) -0.0021(9)
C17 0.0195(9) 0.0467(14) 0.0369(11) 0.0005(10) 0.0034(8) -0.0037(9)
O18 0.0254(7) 0.0745(14) 0.0480(10) 0.0194(10) 0.0068(7) 0.0028(8)
O19 0.0191(6) 0.0398(9) 0.0583(10) 0.0043(8) 0.0087(6) 0.0025(6)
C20 0.0213(9) 0.0353(12) 0.0501(13) -0.0049(10) 0.0021(9) 0.0035(8)
C21 0.0449(14) 0.0383(15) 0.075(2) -0.0099(14) -0.0114(13) 0.0030(11)
C22 0.0309(12) 0.061(2) 0.102(3) 0.0145(18) 0.0255(14) 0.0131(12)
C23 0.0328(12) 0.078(2) 0.0608(17) -0.0224(16) -0.0095(11) 0.0132(13)
C24 0.0387(12) 0.0558(16) 0.0373(12) -0.0038(12) 0.0044(9) -0.0120(11)
C25 0.0346(11) 0.0499(15) 0.0365(12) -0.0043(11) 0.0032(9) -0.0076(10)
O26 0.0419(9) 0.0772(15) 0.0409(9) -0.0059(10) 0.0036(7) -0.0246(10)
O27 0.0405(8) 0.0479(10) 0.0315(8) -0.0017(7) 0.0016(6) -0.0117(7)
C28 0.0438(12) 0.0410(14) 0.0352(12) 0.0037(10) 0.0046(9) -0.0069(10)
C29 0.0655(17) 0.0410(16) 0.0585(17) 0.0030(13) 0.0095(14) -0.0028(13)
C30 0.0669(17) 0.0576(18) 0.0343(13) 0.0023(12) -0.0044(12) -0.0072(14)
C31 0.0490(14) 0.0535(17) 0.0515(15) 0.0005(13) 0.0158(12) -0.0027(13)
C32 0.0326(11) 0.0522(15) 0.0362(12) 0.0038(11) -0.0018(9) -0.0002(10)
C33 0.0341(11) 0.0622(19) 0.0364(15) 0.0094(14) -0.0048(10) -0.0075(12)
C133 0.0341(11) 0.0622(19) 0.0364(15) 0.0094(14) -0.0048(10) -0.0075(12)
O134 0.0359(12) 0.123(4) 0.073(3) 0.061(3) -0.0098(13) -0.0124(15)
O34 0.0359(12) 0.123(4) 0.073(3) 0.061(3) -0.0098(13) -0.0124(15)
O135 0.0298(7) 0.0463(11) 0.0368(17) 0.0036(11) 0.0005(7) 0.0032(7)
O35 0.0298(7) 0.0463(11) 0.0368(17) 0.0036(11) 0.0005(7) 0.0032(7)
C136 0.0315(12) 0.0443(17) 0.0590(16) 0.0058(14) -0.0089(11) 0.0009(11)
C36 0.0315(12) 0.0443(17) 0.0590(16) 0.0058(14) -0.0089(11) 0.0009(11)
C137 0.039(3) 0.0442(19) 0.136(4) -0.004(2) -0.031(3) 0.0075(19)
C37 0.039(3) 0.0442(19) 0.136(4) -0.004(2) -0.031(3) 0.0075(19)
C38 0.0347(15) 0.055(4) 0.086(3) 0.009(3) 0.0031(16) 0.0026(17)
C138 0.0347(15) 0.055(4) 0.086(3) 0.009(3) 0.0031(16) 0.0026(17)
C139 0.033(2) 0.112(3) 0.0582(17) 0.002(2) -0.0179(14) 0.006(2)
C39 0.033(2) 0.112(3) 0.0582(17) 0.002(2) -0.0179(14) 0.006(2)

loop_
_atom_type_symbol
_atom_type_scat_dispersion_real
_atom_type_scat_dispersion_imag
_atom_type_scat_Cromer_Mann_a1
_atom_type_scat_Cromer_Mann_b1
_atom_type_scat_Cromer_Mann_a2
_atom_type_scat_Cromer_Mann_b2
_atom_type_scat_Cromer_Mann_a3
_atom_type_scat_Cromer_Mann_b3
_atom_type_scat_Cromer_Mann_a4
_atom_type_scat_Cromer_Mann_b4
_atom_type_scat_Cromer_Mann_c
_atom_type_scat_source
C 0.0181 0.0091 2.3100 20.8439 1.0200 10.2075 1.5886 0.5687 0.8650 51.6512 0.2156 'International Tables Vol C 4.2.6.8 and 6.1.1.4'
H 0.0000 0.0000 0.4930 10.5109 0.3229 26.1257 0.1402 3.1424 0.0408 57.7998 0.0030 'International Tables Vol C 4.2.6.8 and 6.1.1.4'
N 0.0311 0.0180 12.2126 0.0057 3.1322 9.8933 2.0125 28.9975 1.1663 0.5826 -11.5290 'International Tables Vol C 4.2.6.8 and 6.1.1.4'
O 0.0492 0.0322 3.0485 13.2771 2.2868 5.7011 1.5463 0.3239 0.8670 32.9089 0.2508 'International Tables Vol C 4.2.6.8 and 6.1.1.4'

loop_
_geom_angle_atom_site_label_1
_geom_angle_site_symmetry_1
_geom_angle_atom_site_label_2
_geom_angle_site_symmetry_2
_geom_angle_atom_site_label_3
_geom_angle_site_symmetry_3
_geom_angle
_geom_angle_publ_flag
C2 . N1 . C12 . 112.12(19) yes
C2 . N1 . C13 . 112.66(19) yes
C12 . N1 . C13 . 113.86(16) yes
N1 . C2 . C3 . 111.64(19) yes
N1 . C2 . H21 . 108.1 no
C3 . C2 . H21 . 107.2 no
N1 . C2 . H22 . 110.2 no
C3 . C2 . H22 . 109.9 no
H21 . C2 . H22 . 109.7 no
C2 . C3 . N4 . 111.5(2) yes
C2 . C3 . H31 . 110.2 no
N4 . C3 . H31 . 110.2 no
C2 . C3 . H32 . 107.6 no
N4 . C3 . H32 . 108.2 no
H31 . C3 . H32 . 109.0 no
C3 . N4 . C5 . 112.50(19) yes
C3 . N4 . C16 . 114.00(18) yes
C5 . N4 . C16 . 113.27(19) yes
N4 . C5 . C6 . 115.3(2) yes
N4 . C5 . H51 . 107.3 no
C6 . C5 . H51 . 108.4 no
N4 . C5 . H52 . 109.1 no
C6 . C5 . H52 . 107.9 no
H51 . C5 . H52 . 108.9 no
C5 . C6 . N7 . 113.45(18) yes
C5 . C6 . H61 . 108.7 no
N7 . C6 . H61 . 107.0 no
C5 . C6 . H62 . 110.0 no
N7 . C6 . H62 . 109.3 no
H61 . C6 . H62 . 108.2 no
C6 . N7 . C8 . 114.1(2) yes
C6 . N7 . C24 . 112.1(2) yes
C8 . N7 . C24 . 114.7(2) yes
N7 . C8 . C9 . 113.9(2) yes
N7 . C8 . H81 . 107.5 no
C9 . C8 . H81 . 109.4 no
N7 . C8 . H82 . 108.7 no
C9 . C8 . H82 . 108.7 no
H81 . C8 . H82 . 108.7 no
C8 . C9 . N10 . 113.1(2) yes
C8 . C9 . H91 . 105.2 no
N10 . C9 . H91 . 110.6 no
C8 . C9 . H92 . 108.9 no
N10 . C9 . H92 . 109.2 no
H91 . C9 . H92 . 109.8 no
C9 . N10 . C11 . 114.2(2) yes
C9 . N10 . C32 . 114.74(19) yes
C11 . N10 . C32 . 110.49(17) yes
N10 . C11 . C12 . 114.67(17) yes
N10 . C11 . H111 . 109.7 no
C12 . C11 . H111 . 108.1 no
N10 . C11 . H112 . 107.7 no
C12 . C11 . H112 . 108.7 no
H111 . C11 . H112 . 107.7 no
C11 . C12 . N1 . 113.6(2) yes
C11 . C12 . H121 . 108.3 no
N1 . C12 . H121 . 107.4 no
C11 . C12 . H122 . 108.1 no
N1 . C12 . H122 . 109.5 no
H121 . C12 . H122 . 109.9 no
N1 . C13 . C14 . 115.3(2) yes
N1 . C13 . H131 . 107.4 no
C14 . C13 . H131 . 108.3 no
N1 . C13 . H132 . 108.7 no
C14 . C13 . H132 . 108.3 no
H131 . C13 . H132 . 108.6 no
C13 . C14 . C15 . 177.8(3) yes
C14 . C15 . H151 . 178.9 no
N4 . C16 . C17 . 116.5(2) yes
N4 . C16 . H161 . 108.2 no
C17 . C16 . H161 . 107.4 no
N4 . C16 . H162 . 109.0 no
C17 . C16 . H162 . 107.1 no
H161 . C16 . H162 . 108.3 no
C16 . C17 . O18 . 125.60(19) yes
C16 . C17 . O19 . 109.32(19) yes
O18 . C17 . O19 . 125.1(2) yes
C17 . O19 . C20 . 122.44(19) yes
O19 . C20 . C21 . 110.78(19) yes
O19 . C20 . C22 . 101.4(2) yes
C21 . C20 . C22 . 110.0(2) yes
O19 . C20 . C23 . 109.8(2) yes
C21 . C20 . C23 . 113.4(3) yes
C22 . C20 . C23 . 110.7(2) yes
C20 . C21 . H211 . 108.6 no
C20 . C21 . H212 . 108.3 no
H211 . C21 . H212 . 108.9 no
C20 . C21 . H213 . 110.1 no
H211 . C21 . H213 . 110.7 no
H212 . C21 . H213 . 110.3 no
C20 . C22 . H221 . 106.5 no
C20 . C22 . H222 . 110.6 no
H221 . C22 . H222 . 111.1 no
C20 . C22 . H223 . 107.5 no
H221 . C22 . H223 . 108.7 no
H222 . C22 . H223 . 112.2 no
C20 . C23 . H233 . 108.6 no
C20 . C23 . H232 . 107.3 no
H233 . C23 . H232 . 107.7 no
C20 . C23 . H231 . 110.4 no
H233 . C23 . H231 . 110.9 no
H232 . C23 . H231 . 111.9 no
N7 . C24 . C25 . 116.9(2) yes
N7 . C24 . H241 . 108.5 no
C25 . C24 . H241 . 109.1 no
N7 . C24 . H242 . 107.5 no
C25 . C24 . H242 . 104.8 no
H241 . C24 . H242 . 109.9 no
C24 . C25 . O26 . 125.7(2) yes
C24 . C25 . O27 . 109.2(2) yes
O26 . C25 . O27 . 125.0(2) yes
C25 . O27 . C28 . 122.07(19) yes
O27 . C28 . C29 . 110.5(2) yes
O27 . C28 . C30 . 102.2(2) yes
C29 . C28 . C30 . 110.9(2) yes
O27 . C28 . C31 . 110.0(2) yes
C29 . C28 . C31 . 112.2(2) yes
C30 . C28 . C31 . 110.6(2) yes
C28 . C29 . H291 . 109.4 no
C28 . C29 . H292 . 109.1 no
H291 . C29 . H292 . 109.6 no
C28 . C29 . H293 . 109.1 no
H291 . C29 . H293 . 109.9 no
H292 . C29 . H293 . 109.8 no
C28 . C30 . H303 . 108.9 no
C28 . C30 . H302 . 109.2 no
H303 . C30 . H302 . 110.4 no
C28 . C30 . H301 . 109.5 no
H303 . C30 . H301 . 109.1 no
H302 . C30 . H301 . 109.8 no
C28 . C31 . H311 . 109.0 no
C28 . C31 . H312 . 111.4 no
H311 . C31 . H312 . 108.3 no
C28 . C31 . H313 . 111.4 no
H311 . C31 . H313 . 108.4 no
H312 . C31 . H313 . 108.3 no
N10 . C32 . C33 . 114.1(2) yes
N10 . C32 . H321 . 108.1 no
C33 . C32 . H321 . 108.4 no
N10 . C32 . H322 . 108.9 no
C33 . C32 . H322 . 109.1 no
H321 . C32 . H322 . 108.1 no
N10 . C32 . C133 . 117.8(6) yes
N10 . C32 . H323 . 107.1 no
C133 . C32 . H323 . 107.1 no
N10 . C32 . H324 . 107.6 no
C133 . C32 . H324 . 107.9 no
H323 . C32 . H324 . 109.2 no
C32 . C33 . O34 . 123.05(5) yes
C32 . C33 . O35 . 112.93(5) yes
O34 . C33 . O35 . 123.95(5) yes
C32 . C133 . O134 . 123.03(6) yes
C32 . C133 . O135 . 112.92(6) yes
O134 . C133 . O135 . 123.94(6) yes
C133 . O135 . C136 . 123.54(6) yes
C33 . O35 . C36 . 123.55(5) yes
O135 . C136 . C137 . 107.45(5) yes
O135 . C136 . C138 . 107.40(5) yes
C137 . C136 . C138 . 111.43(5) yes
O135 . C136 . C139 . 107.44(5) yes
C137 . C136 . C139 . 111.43(5) yes
C138 . C136 . C139 . 111.43(5) yes
O35 . C36 . C37 . 107.53(5) yes
O35 . C36 . C38 . 107.25(5) yes
C37 . C36 . C38 . 111.42(5) yes
O35 . C36 . C39 . 107.53(5) yes
C37 . C36 . C39 . 111.45(5) yes
C38 . C36 . C39 . 111.41(5) yes
C136 . C137 . H1371 . 108.8 no
C136 . C137 . H1372 . 110.0 no
H1371 . C137 . H1372 . 109.5 no
C136 . C137 . H1373 . 109.6 no
H1371 . C137 . H1373 . 109.2 no
H1372 . C137 . H1373 . 109.7 no
C36 . C37 . H371 . 108.3 no
C36 . C37 . H372 . 112.7 no
H371 . C37 . H372 . 109.1 no
C36 . C37 . H373 . 108.6 no
H371 . C37 . H373 . 107.5 no
H372 . C37 . H373 . 110.5 no
C36 . C38 . H383 . 111.5 no
C36 . C38 . H382 . 108.3 no
H383 . C38 . H382 . 108.7 no
C36 . C38 . H381 . 108.5 no
H383 . C38 . H381 . 111.5 no
H382 . C38 . H381 . 108.3 no
C136 . C138 . H1381 . 107.3 no
C136 . C138 . H1382 . 107.1 no
H1381 . C138 . H1382 . 111.3 no
C136 . C138 . H1383 . 106.7 no
H1381 . C138 . H1383 . 112.0 no
H1382 . C138 . H1383 . 112.1 no
C136 . C139 . H1391 . 108.6 no
C136 . C139 . H1392 . 109.0 no
H1391 . C139 . H1392 . 109.5 no
C136 . C139 . H1393 . 109.1 no
H1391 . C139 . H1393 . 110.3 no
H1392 . C139 . H1393 . 110.3 no
C36 . C39 . H391 . 107.8 no
C36 . C39 . H392 . 109.4 no
H391 . C39 . H392 . 109.0 no
C36 . C39 . H393 . 111.0 no
H391 . C39 . H393 . 110.0 no
H392 . C39 . H393 . 109.6 no

loop_
_geom_bond_atom_site_label_1
_geom_bond_site_symmetry_1
_geom_bond_atom_site_label_2
_geom_bond_site_symmetry_2
_geom_bond_distance
_geom_bond_publ_flag
N1 . C2 . 1.463(3) yes
N1 . C12 . 1.458(3) yes
N1 . C13 . 1.452(3) yes
C2 . C3 . 1.525(3) yes
C2 . H21 . 0.985 no
C2 . H22 . 0.974 no
C3 . N4 . 1.466(3) yes
C3 . H31 . 0.977 no
C3 . H32 . 0.966 no
N4 . C5 . 1.478(3) yes
N4 . C16 . 1.450(2) yes
C5 . C6 . 1.526(3) yes
C5 . H51 . 0.976 no
C5 . H52 . 0.993 no
C6 . N7 . 1.469(3) yes
C6 . H61 . 1.003 no
C6 . H62 . 0.995 no
N7 . C8 . 1.458(3) yes
N7 . C24 . 1.439(3) yes
C8 . C9 . 1.537(3) yes
C8 . H81 . 1.004 no
C8 . H82 . 1.005 no
C9 . N10 . 1.463(3) yes
C9 . H91 . 0.983 no
C9 . H92 . 0.984 no
N10 . C11 . 1.457(3) yes
N10 . C32 . 1.458(3) yes
C11 . C12 . 1.521(3) yes
C11 . H111 . 0.987 no
C11 . H112 . 1.000 no
C12 . H121 . 0.993 no
C12 . H122 . 0.986 no
C13 . C14 . 1.477(3) yes
C13 . H131 . 0.973 no
C13 . H132 . 0.970 no
C14 . C15 . 1.189(3) yes
C15 . H151 . 0.937 no
C16 . C17 . 1.518(3) yes
C16 . H161 . 0.984 no
C16 . H162 . 0.966 no
C17 . O18 . 1.206(3) yes
C17 . O19 . 1.333(2) yes
O19 . C20 . 1.481(3) yes
C20 . C21 . 1.499(4) yes
C20 . C22 . 1.519(3) yes
C20 . C23 . 1.494(4) yes
C21 . H211 . 0.970 no
C21 . H212 . 0.968 no
C21 . H213 . 0.988 no
C22 . H221 . 0.988 no
C22 . H222 . 0.986 no
C22 . H223 . 0.975 no
C23 . H233 . 0.976 no
C23 . H232 . 0.996 no
C23 . H231 . 0.984 no
C24 . C25 . 1.528(3) yes
C24 . H241 . 0.991 no
C24 . H242 . 0.988 no
C25 . O26 . 1.208(3) yes
C25 . O27 . 1.336(3) yes
O27 . C28 . 1.471(3) yes
C28 . C29 . 1.513(4) yes
C28 . C30 . 1.521(4) yes
C28 . C31 . 1.520(4) yes
C29 . H291 . 0.959 no
C29 . H292 . 0.951 no
C29 . H293 . 0.967 no
C30 . H303 . 0.977 no
C30 . H302 . 0.967 no
C30 . H301 . 0.971 no
C31 . H311 . 0.956 no
C31 . H312 . 0.964 no
C31 . H313 . 0.963 no
C32 . C33 . 1.528(3) yes
C32 . H321 . 0.980 no
C32 . H322 . 0.980 no
C32 . C133 . 1.512(5) yes
C32 . H323 . 0.972 no
C32 . H324 . 0.973 no
C33 . O34 . 1.207(3) yes
C33 . O35 . 1.314(2) yes
C133 . O134 . 1.202(6) yes
C133 . O135 . 1.312(5) yes
O135 . C136 . 1.483(5) yes
O35 . C36 . 1.490(2) yes
C136 . C137 . 1.510(6) yes
C136 . C138 . 1.500(5) yes
C136 . C139 . 1.512(6) yes
C36 . C37 . 1.519(4) yes
C36 . C38 . 1.480(3) yes
C36 . C39 . 1.527(4) yes
C137 . H1371 . 0.959 no
C137 . H1372 . 0.961 no
C137 . H1373 . 0.962 no
C37 . H371 . 0.954 no
C37 . H372 . 0.961 no
C37 . H373 . 0.966 no
C38 . H383 . 0.976 no
C38 . H382 . 0.969 no
C38 . H381 . 0.963 no
C138 . H1381 . 1.033 no
C138 . H1382 . 1.036 no
C138 . H1383 . 1.031 no
C139 . H1391 . 0.969 no
C139 . H1392 . 0.971 no
C139 . H1393 . 0.973 no
C39 . H391 . 0.971 no
C39 . H392 . 0.965 no
C39 . H393 . 0.962 no

loop_
_geom_hbond_atom_site_label_D
_geom_hbond_site_symmetry_D
_geom_hbond_atom_site_label_H
_geom_hbond_site_symmetry_H
_geom_hbond_atom_site_label_A
_geom_hbond_site_symmetry_A
_geom_hbond_angle_DHA
_geom_hbond_distance_DH
_geom_hbond_distance_HA
_geom_hbond_distance_DA
_geom_hbond_publ_flag
C5 . H51 . N1 . 123 0.98 2.57 3.213(7) yes
C5 . H52 . O18 . 122 0.99 2.51 3.151(7) yes
C8 . H81 . O26 . 123 1.00 2.55 3.212(7) yes
C8 . H82 . N1 . 139 1.00 2.50 3.324(7) yes
C8 . H82 . N4 . 135 1.00 2.49 3.272(7) yes
C29 . H291 . O134 2_666 153 0.96 2.41 3.289(7) yes
C30 . H303 . O134 2_666 145 0.98 2.60 3.442(7) yes
C137 . H1372 . O134 . 127 0.96 2.13 2.814(7) yes
C137 . H1372 . O34 . 125 0.96 1.75 2.436(7) yes
C138 . H1381 . O26 5_565 166 1.03 2.56 3.568(7) yes
C139 . H393 . O134 . 128 1.10 2.36 3.159(7) yes
C139 . H393 . O34 . 123 1.10 2.42 3.152(7) yes
C15 . H151 . O18 8_545 172 0.94 2.31 3.241(7) yes
